data_4334361
loop_
_publ_author_name
'Johannes Schl\"afer'
'Stefan Stucky'
'Wieland Tyrra'
'Sanjay Mathur'

_publ_section_title
;
 Heterobi- and Trimetallic Cerium(IV) tert-Butoxides with Mono-, Di-, and
 Trivalent Metals (M= K(I), Ge(II), Sn(II), Pb(II), Al(III), Fe(III))
;
_journal_name_full 'Inorganic Chemistry'
_journal_page_first 4002
_journal_page_last 4010
_journal_paper_doi 10.1021/ic400030j
_journal_volume 52
_journal_year 2013
_chemical_formula_moiety 'C28 H63 Ce Fe O7'
_chemical_formula_sum 'C28 H63 Ce Fe O7'
_chemical_formula_weight 707.75
_chemical_name_systematic
;
 ?
;
_space_group_IT_number 160
_symmetry_cell_setting trigonal
_symmetry_space_group_name_Hall 'R 3 -2"'
_symmetry_space_group_name_H-M 'R 3 m :H'
_atom_sites_solution_hydrogens geom
_atom_sites_solution_primary direct
_atom_sites_solution_secondary difmap
_audit_creation_method SHELXL-97
_cell_angle_alpha 90.000(5)
_cell_angle_beta 90.000(5)
_cell_angle_gamma 120.000(5)
_cell_formula_units_Z 3
_cell_length_a 15.815(5)
_cell_length_b 15.815(5)
_cell_length_c 13.272(5)
_cell_measurement_reflns_used 14911
_cell_measurement_temperature 293(2)
_cell_measurement_theta_max 27.26
_cell_measurement_theta_min 2.14
_cell_volume 2874.8(17)
_computing_cell_refinement 'X-Area (Stoe & Cie, 2001)'
_computing_data_collection 'X-Area (Stoe & Cie, 2001)'
_computing_data_reduction 'X-Area (Stoe & Cie, 2001)'
_computing_structure_refinement 'SHELXL-97 (Sheldrick, 1997)'
_computing_structure_solution 'SHELXS-97 (Sheldrick, 1990)'
_diffrn_ambient_temperature 293(2)
_diffrn_measured_fraction_theta_full 0.999
_diffrn_measured_fraction_theta_max 0.999
_diffrn_measurement_device_type 'IPDS II (Stoe & Cie)'
_diffrn_measurement_method '\w and \f scans'
_diffrn_radiation_monochromator graphite
_diffrn_radiation_source 'fine-focus sealed tube'
_diffrn_radiation_type MoK\a
_diffrn_radiation_wavelength 0.71073
_diffrn_reflns_av_R_equivalents 0.0535
_diffrn_reflns_av_sigmaI/netI 0.0190
_diffrn_reflns_limit_h_max 20
_diffrn_reflns_limit_h_min -20
_diffrn_reflns_limit_k_max 20
_diffrn_reflns_limit_k_min -20
_diffrn_reflns_limit_l_max 17
_diffrn_reflns_limit_l_min -16
_diffrn_reflns_number 15356
_diffrn_reflns_theta_full 27.26
_diffrn_reflns_theta_max 27.26
_diffrn_reflns_theta_min 2.14
_exptl_absorpt_coefficient_mu 1.584
_exptl_absorpt_correction_T_max 0.7027
_exptl_absorpt_correction_T_min 0.5602
_exptl_absorpt_correction_type numerical
_exptl_absorpt_process_details
;
The absorption correction (X-RED; Stoe & Cie, 2001)
was preformed after optimizing the crystal shape
using X-SHAPE (Stoe & Cie, 1999).
;
_exptl_crystal_colour yellow
_exptl_crystal_density_diffrn 1.226
_exptl_crystal_description prism
_exptl_crystal_F_000 1113
_exptl_crystal_size_max 0.3
_exptl_crystal_size_mid 0.3
_exptl_crystal_size_min 0.3
_refine_diff_density_max 1.332
_refine_diff_density_min -0.991
_refine_diff_density_rms 0.074
_refine_ls_abs_structure_details 'Flack H D (1983), Acta Cryst. A39, 876-881'
_refine_ls_abs_structure_Flack 0.29(4)
_refine_ls_extinction_method none
_refine_ls_goodness_of_fit_ref 1.117
_refine_ls_hydrogen_treatment constr
_refine_ls_matrix_type full
_refine_ls_number_parameters 74
_refine_ls_number_reflns 1594
_refine_ls_number_restraints 1
_refine_ls_restrained_S_all 1.117
_refine_ls_R_factor_all 0.0397
_refine_ls_R_factor_gt 0.0390
_refine_ls_shift/su_max 0.000
_refine_ls_shift/su_mean 0.000
_refine_ls_structure_factor_coef Fsqd
_refine_ls_weighting_details 'calc w=1/[\s^2^(Fo^2^)+(0.0613P)^2^+5.0416P] where P=(Fo^2^+2Fc^2^)/3'
_refine_ls_weighting_scheme calc
_refine_ls_wR_factor_gt 0.0996
_refine_ls_wR_factor_ref 0.1004
_reflns_number_gt 1580
_reflns_number_total 1594
_reflns_threshold_expression >2sigma(I)
_cod_data_source_file ic400030j_si_002_5.cif
_cod_data_source_block 5
_cod_original_sg_symbol_H-M 'R 3 m'
_cod_database_code 4334361

loop_
_symmetry_equiv_pos_as_xyz
'x, y, z'
'-y, x-y, z'
'-x+y, -x, z'
'-x+y, y, z'
'x, x-y, z'
'-y, -x, z'
'x+2/3, y+1/3, z+1/3'
'-y+2/3, x-y+1/3, z+1/3'
'-x+y+2/3, -x+1/3, z+1/3'
'-x+y+2/3, y+1/3, z+1/3'
'x+2/3, x-y+1/3, z+1/3'
'-y+2/3, -x+1/3, z+1/3'
'x+1/3, y+2/3, z+2/3'
'-y+1/3, x-y+2/3, z+2/3'
'-x+y+1/3, -x+2/3, z+2/3'
'-x+y+1/3, y+2/3, z+2/3'
'x+1/3, x-y+2/3, z+2/3'
'-y+1/3, -x+2/3, z+2/3'

loop_
_atom_site_label
_atom_site_type_symbol
_atom_site_fract_x
_atom_site_fract_y
_atom_site_fract_z
_atom_site_U_iso_or_equiv
_atom_site_adp_type
_atom_site_occupancy
_atom_site_symmetry_multiplicity
_atom_site_calc_flag
_atom_site_refinement_flags
Ce Ce 0.0000 0.0000 0.975408(13) 0.04986(17) Uani 1 6 d S
Fe Fe 0.0000 0.0000 0.74505(12) 0.0570(4) Uani 1 6 d S
O1 O 0.06719(19) 0.1344(4) 1.0497(4) 0.0716(13) Uani 1 2 d S
O3 O 0.0000 0.0000 0.6130(9) 0.102(5) Uani 1 6 d S
O2 O 0.1127(4) 0.05636(19) 0.8280(4) 0.0762(15) Uani 1 2 d S
C1 C 0.1092(5) 0.2185(9) 1.1063(8) 0.086(3) Uani 1 2 d S
C4 C 0.2139(6) 0.1069(3) 0.8038(7) 0.075(3) Uani 1 2 d S
C5 C 0.2701(9) 0.1351(5) 0.9024(11) 0.158(9) Uani 1 2 d S
H5A H 0.2525 0.0773 0.9411 0.238 Uiso 0.50 1 calc PR
H5B H 0.2546 0.1774 0.9398 0.238 Uiso 0.50 1 calc PR
H5C H 0.3389 0.1682 0.8886 0.238 Uiso 1 2 calc SR
C2 C 0.1530(6) 0.3061(12) 1.0393(18) 0.210(13) Uani 1 2 d S
H2A H 0.1030 0.3053 0.9977 0.315 Uiso 0.50 1 calc PR
H2B H 0.2020 0.3050 0.9973 0.315 Uiso 0.50 1 calc PR
H2C H 0.1824 0.3642 1.0797 0.315 Uiso 1 2 calc SR
C6 C 0.2354(10) 0.1940(9) 0.7410(12) 0.170(7) Uani 1 1 d .
H6A H 0.2205 0.2367 0.7788 0.255 Uiso 1 1 calc R
H6B H 0.1962 0.1731 0.6810 0.255 Uiso 1 1 calc R
H6C H 0.3032 0.2282 0.7229 0.255 Uiso 1 1 calc R
C7 C 0.0000 0.0000 0.5064(11) 0.084(4) Uani 1 6 d S
C8 C 0.0511(8) 0.1022(16) 0.4723(17) 0.209(12) Uani 1 2 d S
H8A H 0.1167 0.1348 0.4979 0.313 Uiso 0.50 1 calc PR
H8B H 0.0174 0.1344 0.4968 0.313 Uiso 0.50 1 calc PR
H8C H 0.0526 0.1041 0.4000 0.313 Uiso 1 2 calc SR
C3 C 0.1881(10) 0.2196(12) 1.1715(10) 0.153(5) Uani 1 1 d .
H3A H 0.1599 0.1638 1.2152 0.229 Uiso 1 1 calc R
H3B H 0.2182 0.2782 1.2113 0.229 Uiso 1 1 calc R
H3C H 0.2365 0.2176 1.1294 0.229 Uiso 1 1 calc R

loop_
_atom_site_aniso_label
_atom_site_aniso_U_11
_atom_site_aniso_U_22
_atom_site_aniso_U_33
_atom_site_aniso_U_23
_atom_site_aniso_U_13
_atom_site_aniso_U_12
Ce 0.05147(19) 0.05147(19) 0.0466(2) 0.000 0.000 0.02573(10)
Fe 0.0629(6) 0.0629(6) 0.0452(8) 0.000 0.000 0.0315(3)
O1 0.086(3) 0.053(3) 0.065(3) -0.019(2) -0.0096(11) 0.0265(13)
O3 0.132(8) 0.132(8) 0.042(4) 0.000 0.000 0.066(4)
O2 0.052(3) 0.103(3) 0.056(3) 0.0019(11) 0.004(2) 0.0259(13)
C1 0.106(6) 0.089(7) 0.059(5) -0.026(6) -0.013(3) 0.044(4)
C4 0.045(4) 0.105(6) 0.056(5) 0.0077(18) 0.015(4) 0.0224(18)
C5 0.047(6) 0.26(2) 0.090(8) -0.003(3) -0.006(6) 0.024(3)
C2 0.31(3) 0.063(10) 0.169(17) 0.007(11) 0.004(6) 0.031(5)
C6 0.134(9) 0.118(8) 0.180(13) 0.065(9) 0.000(9) 0.004(7)
C7 0.101(7) 0.101(7) 0.048(7) 0.000 0.000 0.051(3)
C8 0.31(3) 0.137(14) 0.116(9) 0.041(11) 0.020(6) 0.068(7)
C3 0.134(10) 0.184(11) 0.141(9) -0.082(8) -0.066(7) 0.081(9)

loop_
_atom_type_symbol
_atom_type_description
_atom_type_scat_dispersion_real
_atom_type_scat_dispersion_imag
_atom_type_scat_source
C C 0.0033 0.0016 'International Tables Vol C Tables 4.2.6.8 and 6.1.1.4'
H H 0.0000 0.0000 'International Tables Vol C Tables 4.2.6.8 and 6.1.1.4'
O O 0.0106 0.0060 'International Tables Vol C Tables 4.2.6.8 and 6.1.1.4'
Fe Fe 0.3463 0.8444 'International Tables Vol C Tables 4.2.6.8 and 6.1.1.4'
Ce Ce -0.2486 2.6331 'International Tables Vol C Tables 4.2.6.8 and 6.1.1.4'

loop_
_geom_angle_atom_site_label_1
_geom_angle_atom_site_label_2
_geom_angle_atom_site_label_3
_geom_angle
_geom_angle_site_symmetry_1
_geom_angle_site_symmetry_3
O1 Ce O1 99.5(2) . 2
O1 Ce O1 99.5(2) . 3
O1 Ce O1 99.5(2) 2 3
O1 Ce O2 156.5(2) . 3
O1 Ce O2 95.60(18) 2 3
O1 Ce O2 95.60(18) 3 3
O1 Ce O2 95.60(18) . 2
O1 Ce O2 95.60(18) 2 2
O1 Ce O2 156.5(2) 3 2
O2 Ce O2 64.9(2) 3 2
O1 Ce O2 95.60(18) . .
O1 Ce O2 156.5(2) 2 .
O1 Ce O2 95.60(18) 3 .
O2 Ce O2 64.9(2) 3 .
O2 Ce O2 64.9(2) 2 .
O1 Ce Fe 118.17(17) . .
O1 Ce Fe 118.17(17) 2 .
O1 Ce Fe 118.17(17) 3 .
O2 Ce Fe 38.28(13) 3 .
O2 Ce Fe 38.28(13) 2 .
O2 Ce Fe 38.28(13) . .
O3 Fe O2 125.50(16) . .
O3 Fe O2 125.50(16) . 3
O2 Fe O2 89.7(2) . 3
O3 Fe O2 125.50(16) . 2
O2 Fe O2 89.7(2) . 2
O2 Fe O2 89.7(2) 3 2
O3 Fe Ce 180.000(2) . .
O2 Fe Ce 54.50(16) . .
O2 Fe Ce 54.50(16) 3 .
O2 Fe Ce 54.50(16) 2 .
C1 O1 Ce 175.1(7) . .
C7 O3 Fe 180.000(2) . .
C4 O2 Fe 131.4(5) . .
C4 O2 Ce 141.4(5) . .
Fe O2 Ce 87.2(2) . .
O1 C1 C2 110.3(10) . .
O1 C1 C3 108.7(8) . .
C2 C1 C3 109.4(10) . .
O1 C1 C3 108.7(8) . 4
C2 C1 C3 109.4(10) . 4
C3 C1 C3 110.1(13) . 4
O2 C4 C6 108.5(8) . 5
O2 C4 C6 108.5(8) . .
C6 C4 C6 107.6(15) 5 .
O2 C4 C5 107.4(8) . .
C6 C4 C5 112.3(8) 5 .
C6 C4 C5 112.3(8) . .
C4 C5 H5A 109.5 . .
C4 C5 H5B 109.5 . .
H5A C5 H5B 109.5 . .
C4 C5 H5C 109.5 . .
H5A C5 H5C 109.5 . .
H5B C5 H5C 109.5 . .
C1 C2 H2A 109.5 . .
C1 C2 H2B 109.5 . .
H2A C2 H2B 109.5 . .
C1 C2 H2C 109.5 . .
H2A C2 H2C 109.5 . .
H2B C2 H2C 109.5 . .
C4 C6 H6A 109.5 . .
C4 C6 H6B 109.5 . .
H6A C6 H6B 109.5 . .
C4 C6 H6C 109.5 . .
H6A C6 H6C 109.5 . .
H6B C6 H6C 109.5 . .
O3 C7 C8 107.9(12) . 2
O3 C7 C8 107.9(12) . .
C8 C7 C8 111.0(11) 2 .
O3 C7 C8 107.9(11) . 3
C8 C7 C8 111.0(11) 2 3
C8 C7 C8 111.0(11) . 3
C7 C8 H8A 109.5 . .
C7 C8 H8B 109.5 . .
H8A C8 H8B 109.5 . .
C7 C8 H8C 109.5 . .
H8A C8 H8C 109.5 . .
H8B C8 H8C 109.5 . .
C1 C3 H3A 109.5 . .
C1 C3 H3B 109.5 . .
H3A C3 H3B 109.5 . .
C1 C3 H3C 109.5 . .
H3A C3 H3C 109.5 . .
H3B C3 H3C 109.5 . .

loop_
_geom_bond_atom_site_label_1
_geom_bond_atom_site_label_2
_geom_bond_distance
_geom_bond_site_symmetry_2
Ce O1 2.088(5) .
Ce O1 2.088(5) 2
Ce O1 2.088(5) 3
Ce O2 2.492(5) 3
Ce O2 2.492(5) 2
Ce O2 2.492(5) .
Ce Fe 3.057(2) .
Fe O3 1.753(12) .
Fe O2 1.896(6) .
Fe O2 1.896(6) 3
Fe O2 1.896(6) 2
O1 C1 1.375(12) .
O3 C7 1.414(16) .
O2 C4 1.422(10) .
C1 C2 1.49(2) .
C1 C3 1.511(12) .
C1 C3 1.511(12) 4
C4 C6 1.496(12) 5
C4 C6 1.496(12) .
C4 C5 1.519(16) .
C5 H5A 0.9600 .
C5 H5B 0.9600 .
C5 H5C 0.9600 .
C2 H2A 0.9600 .
C2 H2B 0.9600 .
C2 H2C 0.9600 .
C6 H6A 0.9600 .
C6 H6B 0.9600 .
C6 H6C 0.9600 .
C7 C8 1.471(19) 2
C7 C8 1.471(19) .
C7 C8 1.471(19) 3
C8 H8A 0.9600 .
C8 H8B 0.9600 .
C8 H8C 0.9600 .
C3 H3A 0.9600 .
C3 H3B 0.9600 .
C3 H3C 0.9600 .
